data_4035033
loop_
_publ_author_name
'Przeslak, Adam D.'
'Inman, Martyn'
'Lewis, William'
'Moody, Christopher J.'

_publ_section_title
;
 Origin of the Thiopyrone CTP-431 &quot;Unexpectedly&quot; Isolated from
 the Marine Sponge Cacospongia mycofijiensis.
;
_journal_issue 17
_journal_name_full 'The Journal of organic chemistry'
_journal_page_first 10595
_journal_page_last 10601
_journal_paper_doi 10.1021/acs.joc.8b01258
_journal_volume 83
_journal_year 2018
_chemical_absolute_configuration ad
_chemical_formula_moiety 'C10 H13 N O2 S'
_chemical_formula_sum 'C10 H13 N O2 S'
_chemical_formula_weight 211.27
_space_group_crystal_system tetragonal
_space_group_IT_number 92
_space_group_name_Hall 'P 4abw 2nw'
_space_group_name_H-M_alt 'P 41 21 2'
_atom_sites_solution_hydrogens mixed
_atom_sites_solution_primary iterative
_atom_sites_solution_secondary difmap
_audit_creation_date 2018-04-30
_audit_creation_method
;
Olex2 1.2
(compiled 2018.04.26 svn.r3504 for OlexSys, GUI svn.r5492)
;
_cell_angle_alpha 90
_cell_angle_beta 90
_cell_angle_gamma 90
_cell_formula_units_Z 8
_cell_length_a 11.19566(5)
_cell_length_b 11.19566(5)
_cell_length_c 16.25033(11)
_cell_measurement_reflns_used 91882
_cell_measurement_temperature 120(2)
_cell_measurement_theta_max 75.7380
_cell_measurement_theta_min 2.6640
_cell_volume 2036.862(19)
_computing_cell_refinement
;
CrysAlisPro, Agilent Technologies,
Version 1.171.36.28a (release 18-03-2013 CrysAlis171 .NET)
(compiled Mar 18 2013,11:47:30)
;
_computing_data_collection
;
CrysAlisPro, Agilent Technologies,
Version 1.171.36.28a (release 18-03-2013 CrysAlis171 .NET)
(compiled Mar 18 2013,11:47:30)
;
_computing_data_reduction
;
CrysAlisPro, Agilent Technologies,
Version 1.171.36.28a (release 18-03-2013 CrysAlis171 .NET)
(compiled Mar 18 2013,11:47:30)
;
_computing_molecular_graphics 'Olex2 (Dolomanov et al., 2009)'
_computing_publication_material 'Olex2 (Dolomanov et al., 2009)'
_computing_structure_refinement 'ShelXL (Sheldrick, 2015)'
_computing_structure_solution 'olex2.solve (Bourhis et al., 2015)'
_diffrn_ambient_temperature 120(2)
_diffrn_detector 'CCD area detector'
_diffrn_detector_area_resol_mean 10.3271
_diffrn_detector_type 'Agilent Diffraction Atlas detector'
_diffrn_measured_fraction_theta_full 1.000
_diffrn_measured_fraction_theta_max 0.998
_diffrn_measurement_details
;
#__ type_ start__ end____ width___ exp.time_
  1 omega  -40.00   31.00   1.0000    2.0000
omega____ theta____ kappa____ phi______ frames
    -      -38.5000   38.0000    0.0000 71

#__ type_ start__ end____ width___ exp.time_
  2 omega   32.00  104.00   1.0000    2.0000
omega____ theta____ kappa____ phi______ frames
    -       40.5073   57.0000 -150.0000 72

#__ type_ start__ end____ width___ exp.time_
  3 omega   32.00  111.00   1.0000    2.0000
omega____ theta____ kappa____ phi______ frames
    -       40.5073   38.0000   30.0000 79

#__ type_ start__ end____ width___ exp.time_
  4 omega   67.00   94.00   1.0000    2.0000
omega____ theta____ kappa____ phi______ frames
    -       40.5073 -125.0000  120.0000 27

#__ type_ start__ end____ width___ exp.time_
  5 omega   15.00  107.00   1.0000    2.0000
omega____ theta____ kappa____ phi______ frames
    -       40.5073   57.0000  -60.0000 92

#__ type_ start__ end____ width___ exp.time_
  6 omega   82.00  152.00   1.0000    4.0000
omega____ theta____ kappa____ phi______ frames
    -      105.0000   61.0000  150.0000 70

#__ type_ start__ end____ width___ exp.time_
  7 omega   32.00   74.00   1.0000    4.0000
omega____ theta____ kappa____ phi______ frames
    -      105.0000  -30.0000 -180.0000 42

#__ type_ start__ end____ width___ exp.time_
  8 omega   49.00  131.00   1.0000    4.0000
omega____ theta____ kappa____ phi______ frames
    -      105.0000  -65.0000   -8.0000 82

#__ type_ start__ end____ width___ exp.time_
  9 omega   51.00   99.00   1.0000    4.0000
omega____ theta____ kappa____ phi______ frames
    -      105.0000  -94.0000   90.0000 48

#__ type_ start__ end____ width___ exp.time_
 10 omega   32.00   89.00   1.0000    4.0000
omega____ theta____ kappa____ phi______ frames
    -      105.0000  -30.0000  120.0000 57

#__ type_ start__ end____ width___ exp.time_
 11 omega  140.00  168.00   1.0000    4.0000
omega____ theta____ kappa____ phi______ frames
    -      105.0000  125.0000  -30.0000 28

#__ type_ start__ end____ width___ exp.time_
 12 omega   37.00  101.00   1.0000    4.0000
omega____ theta____ kappa____ phi______ frames
    -      105.0000  -94.0000    0.0000 64

#__ type_ start__ end____ width___ exp.time_
 13 omega   79.00  122.00   1.0000    4.0000
omega____ theta____ kappa____ phi______ frames
    -      105.0000 -125.0000 -120.0000 43

#__ type_ start__ end____ width___ exp.time_
 14 omega   92.00  121.00   1.0000    4.0000
omega____ theta____ kappa____ phi______ frames
    -      105.0000 -125.0000  120.0000 29

#__ type_ start__ end____ width___ exp.time_
 15 omega   35.00   90.00   1.0000    4.0000
omega____ theta____ kappa____ phi______ frames
    -      105.0000  -45.0000   90.0000 55

#__ type_ start__ end____ width___ exp.time_
 16 omega   25.00  107.00   1.0000    4.0000
omega____ theta____ kappa____ phi______ frames
    -      105.0000  -94.0000  -30.0000 82

#__ type_ start__ end____ width___ exp.time_
 17 omega   85.00  172.00   1.0000    4.0000
omega____ theta____ kappa____ phi______ frames
    -      105.0000   45.0000  -30.0000 87

#__ type_ start__ end____ width___ exp.time_
 18 omega   74.00  121.00   1.0000    4.0000
omega____ theta____ kappa____ phi______ frames
    -      105.0000 -125.0000  -30.0000 47

#__ type_ start__ end____ width___ exp.time_
 19 omega   50.00   76.00   1.0000    4.0000
omega____ theta____ kappa____ phi______ frames
    -      105.0000 -125.0000   90.0000 26

#__ type_ start__ end____ width___ exp.time_
 20 omega   96.00  121.00   1.0000    4.0000
omega____ theta____ kappa____ phi______ frames
    -      105.0000 -125.0000   90.0000 25

#__ type_ start__ end____ width___ exp.time_
 21 omega   35.00  106.00   1.0000    4.0000
omega____ theta____ kappa____ phi______ frames
    -      105.0000 -125.0000  -60.0000 71

#__ type_ start__ end____ width___ exp.time_
 22 omega   86.00  128.00   1.0000    4.0000
omega____ theta____ kappa____ phi______ frames
    -      105.0000  125.0000  -30.0000 42

#__ type_ start__ end____ width___ exp.time_
 23 omega  152.00  177.00   1.0000    4.0000
omega____ theta____ kappa____ phi______ frames
    -      105.0000   30.0000 -150.0000 25

#__ type_ start__ end____ width___ exp.time_
 24 omega   65.00  120.00   1.0000    4.0000
omega____ theta____ kappa____ phi______ frames
    -      105.0000   15.0000  150.0000 55

#__ type_ start__ end____ width___ exp.time_
 25 omega  146.00  178.00   1.0000    4.0000
omega____ theta____ kappa____ phi______ frames
    -      105.0000   15.0000  150.0000 32

#__ type_ start__ end____ width___ exp.time_
 26 omega   72.00   99.00   1.0000    4.0000
omega____ theta____ kappa____ phi______ frames
    -      105.0000  -94.0000  -60.0000 27

#__ type_ start__ end____ width___ exp.time_
 27 omega   63.00  144.00   1.0000    4.0000
omega____ theta____ kappa____ phi______ frames
    -      105.0000  -15.0000  150.0000 81

#__ type_ start__ end____ width___ exp.time_
 28 omega   39.00   79.00   1.0000    4.0000
omega____ theta____ kappa____ phi______ frames
    -      105.0000  -45.0000 -120.0000 40

#__ type_ start__ end____ width___ exp.time_
 29 omega  146.00  177.00   1.0000    4.0000
omega____ theta____ kappa____ phi______ frames
    -      105.0000   15.0000    0.0000 31

#__ type_ start__ end____ width___ exp.time_
 30 omega   65.00  101.00   1.0000    4.0000
omega____ theta____ kappa____ phi______ frames
    -      105.0000   15.0000    0.0000 36

#__ type_ start__ end____ width___ exp.time_
 31 omega   99.00  125.00   1.0000    4.0000
omega____ theta____ kappa____ phi______ frames
    -      105.0000   30.0000 -150.0000 26

#__ type_ start__ end____ width___ exp.time_
 32 omega   37.00   91.00   1.0000    4.0000
omega____ theta____ kappa____ phi______ frames
    -      105.0000  -30.0000 -120.0000 54

#__ type_ start__ end____ width___ exp.time_
 33 omega   61.00  104.00   1.0000    4.0000
omega____ theta____ kappa____ phi______ frames
    -      105.0000 -125.0000  -90.0000 43

#__ type_ start__ end____ width___ exp.time_
 34 omega   33.00   82.00   1.0000    4.0000
omega____ theta____ kappa____ phi______ frames
    -      105.0000  -30.0000  -60.0000 49

#__ type_ start__ end____ width___ exp.time_
 35 omega  144.00  171.00   1.0000    4.0000
omega____ theta____ kappa____ phi______ frames
    -      105.0000  125.0000    0.0000 27

#__ type_ start__ end____ width___ exp.time_
 36 omega   81.00  107.00   1.0000    4.0000
omega____ theta____ kappa____ phi______ frames
    -      105.0000  125.0000   30.0000 26

#__ type_ start__ end____ width___ exp.time_
 37 omega  143.00  169.00   1.0000    4.0000
omega____ theta____ kappa____ phi______ frames
    -      105.0000  125.0000   30.0000 26

#__ type_ start__ end____ width___ exp.time_
 38 omega   52.00   78.00   1.0000    4.0000
omega____ theta____ kappa____ phi______ frames
    -      105.0000  -45.0000  -60.0000 26

#__ type_ start__ end____ width___ exp.time_
 39 omega   94.00  120.00   1.0000    4.0000
omega____ theta____ kappa____ phi______ frames
    -      105.0000 -125.0000 -180.0000 26

#__ type_ start__ end____ width___ exp.time_
 40 omega   74.00  122.00   1.0000    4.0000
omega____ theta____ kappa____ phi______ frames
    -      105.0000  125.0000    0.0000 48

#__ type_ start__ end____ width___ exp.time_
 41 omega  -33.00   -3.00   1.0000    2.0000
omega____ theta____ kappa____ phi______ frames
    -      -38.5000  -89.0000  123.1635 30

#__ type_ start__ end____ width___ exp.time_
 42 omega   10.00  112.00   1.0000    2.0000
omega____ theta____ kappa____ phi______ frames
    -       40.5073   77.0000  -90.0000 102

#__ type_ start__ end____ width___ exp.time_
 43 omega   15.00  109.00   1.0000    2.0000
omega____ theta____ kappa____ phi______ frames
    -       40.5073   57.0000  120.0000 94

#__ type_ start__ end____ width___ exp.time_
 44 omega  -28.00   66.00   1.0000    2.0000
omega____ theta____ kappa____ phi______ frames
    -       40.5073  -57.0000   60.0000 94

#__ type_ start__ end____ width___ exp.time_
 45 omega  -28.00   66.00   1.0000    2.0000
omega____ theta____ kappa____ phi______ frames
    -       40.5073  -57.0000 -180.0000 94

#__ type_ start__ end____ width___ exp.time_
 46 omega   80.00  173.00   1.0000    4.0000
omega____ theta____ kappa____ phi______ frames
    -      105.0000   58.0000  -71.0535 93

#__ type_ start__ end____ width___ exp.time_
 47 omega   75.00  176.00   1.0000    4.0000
omega____ theta____ kappa____ phi______ frames
    -      105.0000   77.0000 -120.0000 101

#__ type_ start__ end____ width___ exp.time_
 48 omega   83.00  175.00   1.0000    4.0000
omega____ theta____ kappa____ phi______ frames
    -      105.0000   45.0000 -120.0000 92

#__ type_ start__ end____ width___ exp.time_
 49 omega   79.00  173.00   1.0000    4.0000
omega____ theta____ kappa____ phi______ frames
    -      105.0000   61.0000  120.0000 94

#__ type_ start__ end____ width___ exp.time_
 50 omega   75.00  176.00   1.0000    4.0000
omega____ theta____ kappa____ phi______ frames
    -      105.0000   77.0000  120.0000 101

#__ type_ start__ end____ width___ exp.time_
 51 omega   79.00  173.00   1.0000    4.0000
omega____ theta____ kappa____ phi______ frames
    -      105.0000   61.0000  -30.0000 94

#__ type_ start__ end____ width___ exp.time_
 52 omega   75.00  176.00   1.0000    4.0000
omega____ theta____ kappa____ phi______ frames
    -      105.0000   77.0000   60.0000 101

#__ type_ start__ end____ width___ exp.time_
 53 omega   25.00  109.00   1.0000    4.0000
omega____ theta____ kappa____ phi______ frames
    -      105.0000  -94.0000  150.0000 84

#__ type_ start__ end____ width___ exp.time_
 54 omega   78.00  174.00   1.0000    4.0000
omega____ theta____ kappa____ phi______ frames
    -      105.0000   63.0000    8.5682 96

#__ type_ start__ end____ width___ exp.time_
 55 omega   78.00  174.00   1.0000    4.0000
omega____ theta____ kappa____ phi______ frames
    -      105.0000   63.0000  -13.5830 96

#__ type_ start__ end____ width___ exp.time_
 56 omega   75.00  176.00   1.0000    4.0000
omega____ theta____ kappa____ phi______ frames
    -      105.0000   77.0000 -150.0000 101

#__ type_ start__ end____ width___ exp.time_
 57 omega   77.00  174.00   1.0000    4.0000
omega____ theta____ kappa____ phi______ frames
    -      105.0000   67.0000   88.8370 97

#__ type_ start__ end____ width___ exp.time_
 58 omega   75.00  176.00   1.0000    4.0000
omega____ theta____ kappa____ phi______ frames
    -      105.0000   77.0000 -180.0000 101

#__ type_ start__ end____ width___ exp.time_
 59 omega   75.00  176.00   1.0000    4.0000
omega____ theta____ kappa____ phi______ frames
    -      105.0000   77.0000  -60.0000 101

#__ type_ start__ end____ width___ exp.time_
 60 omega   34.00  135.00   1.0000    4.0000
omega____ theta____ kappa____ phi______ frames
    -      105.0000  -77.0000 -180.0000 101

#__ type_ start__ end____ width___ exp.time_
 61 omega   79.00  173.00   1.0000    4.0000
omega____ theta____ kappa____ phi______ frames
    -      105.0000   61.0000   60.0000 94

#__ type_ start__ end____ width___ exp.time_
 62 omega   78.00  174.00   1.0000    4.0000
omega____ theta____ kappa____ phi______ frames
    -      105.0000   64.0000  -90.7649 96

#__ type_ start__ end____ width___ exp.time_
 63 omega   75.00  176.00   1.0000    4.0000
omega____ theta____ kappa____ phi______ frames
    -      105.0000   77.0000  150.0000 101

#__ type_ start__ end____ width___ exp.time_
 64 omega   75.00  178.00   1.0000    4.0000
omega____ theta____ kappa____ phi______ frames
    -      105.0000   80.0000  162.0769 103

#__ type_ start__ end____ width___ exp.time_
 65 omega   79.00  173.00   1.0000    4.0000
omega____ theta____ kappa____ phi______ frames
    -      105.0000   61.0000   30.0000 94

#__ type_ start__ end____ width___ exp.time_
 66 omega   76.00  175.00   1.0000    4.0000
omega____ theta____ kappa____ phi______ frames
    -      105.0000   73.0000 -155.9978 99

#__ type_ start__ end____ width___ exp.time_
 67 omega   35.00  122.00   1.0000    4.0000
omega____ theta____ kappa____ phi______ frames
    -      105.0000 -125.0000    0.0000 87

#__ type_ start__ end____ width___ exp.time_
 68 omega   79.00  173.00   1.0000    4.0000
omega____ theta____ kappa____ phi______ frames
    -      105.0000   61.0000  -60.0000 94

#__ type_ start__ end____ width___ exp.time_
 69 omega   78.00  174.00   1.0000    4.0000
omega____ theta____ kappa____ phi______ frames
    -      105.0000   63.0000 -111.6625 96

#__ type_ start__ end____ width___ exp.time_
 70 omega   81.00  174.00   1.0000    4.0000
omega____ theta____ kappa____ phi______ frames
    -      105.0000   54.0000   46.5237 93

#__ type_ start__ end____ width___ exp.time_
 71 omega   10.00  112.00   1.0000    2.0000
omega____ theta____ kappa____ phi______ frames
    -       40.5073   77.0000 -180.0000 102

#__ type_ start__ end____ width___ exp.time_
 72 omega   10.00  112.00   1.0000    2.0000
omega____ theta____ kappa____ phi______ frames
    -       40.5073   77.0000    0.0000 102

#__ type_ start__ end____ width___ exp.time_
 73 omega    2.00   94.00   1.0000    2.0000
omega____ theta____ kappa____ phi______ frames
    -       40.5073 -125.0000    0.0000 92

#__ type_ start__ end____ width___ exp.time_
 74 omega   10.00  112.00   1.0000    2.0000
omega____ theta____ kappa____ phi______ frames
    -       40.5073   77.0000   90.0000 102

#__ type_ start__ end____ width___ exp.time_
 75 omega   20.00  112.00   1.0000    2.0000
omega____ theta____ kappa____ phi______ frames
    -       40.5073   38.0000 -120.0000 92

#__ type_ start__ end____ width___ exp.time_
 76 omega   75.00  176.00   1.0000    4.0000
omega____ theta____ kappa____ phi______ frames
    -      105.0000   77.0000   90.0000 101

#__ type_ start__ end____ width___ exp.time_
 77 omega   35.00   99.00   1.0000    4.0000
omega____ theta____ kappa____ phi______ frames
    -      105.0000  -45.0000   60.0000 64

#__ type_ start__ end____ width___ exp.time_
 78 omega   75.00  176.00   1.0000    4.0000
omega____ theta____ kappa____ phi______ frames
    -      105.0000   77.0000   30.0000 101

#__ type_ start__ end____ width___ exp.time_
 79 omega   78.00  174.00   1.0000    4.0000
omega____ theta____ kappa____ phi______ frames
    -      105.0000   65.0000  126.0000 96

#__ type_ start__ end____ width___ exp.time_
 80 omega   35.00  122.00   1.0000    4.0000
omega____ theta____ kappa____ phi______ frames
    -      105.0000 -125.0000  -60.0000 87

#__ type_ start__ end____ width___ exp.time_
 81 omega   35.00   99.00   1.0000    4.0000
omega____ theta____ kappa____ phi______ frames
    -      105.0000  -45.0000 -150.0000 64

#__ type_ start__ end____ width___ exp.time_
 82 omega   79.00  173.00   1.0000    4.0000
omega____ theta____ kappa____ phi______ frames
    -      105.0000   61.0000 -120.0000 94

#__ type_ start__ end____ width___ exp.time_
 83 omega   77.00  174.00   1.0000    4.0000
omega____ theta____ kappa____ phi______ frames
    -      105.0000   69.0000  152.0428 97

#__ type_ start__ end____ width___ exp.time_
 84 omega   79.00  173.00   1.0000    4.0000
omega____ theta____ kappa____ phi______ frames
    -      105.0000   61.0000 -180.0000 94

#__ type_ start__ end____ width___ exp.time_
 85 omega   75.00  176.00   1.0000    4.0000
omega____ theta____ kappa____ phi______ frames
    -      105.0000   77.0000    0.0000 101

#__ type_ start__ end____ width___ exp.time_
 86 omega   79.00  173.00   1.0000    4.0000
omega____ theta____ kappa____ phi______ frames
    -      105.0000   60.0000  -18.5366 94

#__ type_ start__ end____ width___ exp.time_
 87 omega   34.00  135.00   1.0000    4.0000
omega____ theta____ kappa____ phi______ frames
    -      105.0000  -77.0000   60.0000 101

#__ type_ start__ end____ width___ exp.time_
 88 omega   76.00  175.00   1.0000    4.0000
omega____ theta____ kappa____ phi______ frames
    -      105.0000   72.0000   57.9818 99

#__ type_ start__ end____ width___ exp.time_
 89 omega   75.00  176.00   1.0000    4.0000
omega____ theta____ kappa____ phi______ frames
    -      105.0000   77.0000  -90.0000 101

#__ type_ start__ end____ width___ exp.time_
 90 omega   75.00  178.00   1.0000    4.0000
omega____ theta____ kappa____ phi______ frames
    -      105.0000   82.0000  -77.5702 103

#__ type_ start__ end____ width___ exp.time_
 91 omega   25.00  109.00   1.0000    4.0000
omega____ theta____ kappa____ phi______ frames
    -      105.0000  -94.0000    0.0000 84

#__ type_ start__ end____ width___ exp.time_
 92 omega   79.00  173.00   1.0000    4.0000
omega____ theta____ kappa____ phi______ frames
    -      105.0000   61.0000   90.0000 94

#__ type_ start__ end____ width___ exp.time_
 93 omega   79.00  173.00   1.0000    4.0000
omega____ theta____ kappa____ phi______ frames
    -      105.0000   61.0000 -150.0000 94

#__ type_ start__ end____ width___ exp.time_
 94 omega   75.00  178.00   1.0000    4.0000
omega____ theta____ kappa____ phi______ frames
    -      105.0000   81.0000 -121.5981 103

#__ type_ start__ end____ width___ exp.time_
 95 omega   79.00  173.00   1.0000    4.0000
omega____ theta____ kappa____ phi______ frames
    -      105.0000   61.0000  150.0000 94

#__ type_ start__ end____ width___ exp.time_
 96 omega   25.00  109.00   1.0000    4.0000
omega____ theta____ kappa____ phi______ frames
    -      105.0000  -94.0000 -180.0000 84

#__ type_ start__ end____ width___ exp.time_
 97 omega   75.00  178.00   1.0000    4.0000
omega____ theta____ kappa____ phi______ frames
    -      105.0000   81.0000 -105.1936 103

#__ type_ start__ end____ width___ exp.time_
 98 omega   79.00  173.00   1.0000    4.0000
omega____ theta____ kappa____ phi______ frames
    -      105.0000   61.0000    0.0000 94

#__ type_ start__ end____ width___ exp.time_
 99 omega   35.00  122.00   1.0000    4.0000
omega____ theta____ kappa____ phi______ frames
    -      105.0000 -125.0000  150.0000 87

#__ type_ start__ end____ width___ exp.time_
100 omega   75.00  176.00   1.0000    4.0000
omega____ theta____ kappa____ phi______ frames
    -      105.0000   76.0000  -23.3701 101

#__ type_ start__ end____ width___ exp.time_
101 omega   15.00  109.00   1.0000    2.0000
omega____ theta____ kappa____ phi______ frames
    -       40.5073   57.0000 -180.0000 94

#__ type_ start__ end____ width___ exp.time_
102 omega   20.00  112.00   1.0000    2.0000
omega____ theta____ kappa____ phi______ frames
    -       40.5073   38.0000    0.0000 92

#__ type_ start__ end____ width___ exp.time_
103 omega   20.00  112.00   1.0000    2.0000
omega____ theta____ kappa____ phi______ frames
    -       40.5073   38.0000  120.0000 92

#__ type_ start__ end____ width___ exp.time_
104 omega    7.00  118.00   1.0000    2.0000
omega____ theta____ kappa____ phi______ frames
    -       40.5073   19.0000  -90.0000 111

#__ type_ start__ end____ width___ exp.time_
105 omega   10.00  112.00   1.0000    2.0000
omega____ theta____ kappa____ phi______ frames
    -       40.5073   77.0000  120.0000 102

#__ type_ start__ end____ width___ exp.time_
106 omega   79.00  174.00   1.0000    4.0000
omega____ theta____ kappa____ phi______ frames
    -      105.0000   62.0000 -133.1746 95

#__ type_ start__ end____ width___ exp.time_
107 omega   79.00  173.00   1.0000    4.0000
omega____ theta____ kappa____ phi______ frames
    -      105.0000   61.0000  -90.0000 94

#__ type_ start__ end____ width___ exp.time_
108 omega   80.00  173.00   1.0000    4.0000
omega____ theta____ kappa____ phi______ frames
    -      105.0000   55.0000  -37.7350 93

#__ type_ start__ end____ width___ exp.time_
109 omega   83.00  175.00   1.0000    4.0000
omega____ theta____ kappa____ phi______ frames
    -      105.0000   44.0000  130.6478 92

#__ type_ start__ end____ width___ exp.time_
110 omega   20.00  178.00   1.0000    4.0000
omega____ theta____ kappa____ phi______ frames
    -      105.0000    0.0000 -180.0000 158

#__ type_ start__ end____ width___ exp.time_
111 omega   83.00  175.00   1.0000    4.0000
omega____ theta____ kappa____ phi______ frames
    -      105.0000   45.0000 -150.0000 92

#__ type_ start__ end____ width___ exp.time_
112 omega   75.00  176.00   1.0000    4.0000
omega____ theta____ kappa____ phi______ frames
    -      105.0000   77.0000  -30.0000 101

#__ type_ start__ end____ width___ exp.time_
113 omega   32.00   91.00   1.0000    4.0000
omega____ theta____ kappa____ phi______ frames
    -      105.0000  -30.0000 -150.0000 59

#__ type_ start__ end____ width___ exp.time_
114 omega   35.00   99.00   1.0000    4.0000
omega____ theta____ kappa____ phi______ frames
    -      105.0000  -45.0000  -60.0000 64

#__ type_ start__ end____ width___ exp.time_
115 omega   84.00  178.00   1.0000    4.0000
omega____ theta____ kappa____ phi______ frames
    -      105.0000   30.0000  -30.0000 94

#__ type_ start__ end____ width___ exp.time_
116 omega   75.00  178.00   1.0000    4.0000
omega____ theta____ kappa____ phi______ frames
    -      105.0000   82.0000  108.6801 103

#__ type_ start__ end____ width___ exp.time_
117 omega   84.00  178.00   1.0000    4.0000
omega____ theta____ kappa____ phi______ frames
    -      105.0000   30.0000 -180.0000 94

#__ type_ start__ end____ width___ exp.time_
118 omega   78.00  174.00   1.0000    4.0000
omega____ theta____ kappa____ phi______ frames
    -      105.0000   64.0000 -143.1985 96

#__ type_ start__ end____ width___ exp.time_
119 omega   83.00  175.00   1.0000    4.0000
omega____ theta____ kappa____ phi______ frames
    -      105.0000   45.0000   60.0000 92

#__ type_ start__ end____ width___ exp.time_
120 omega   20.00  178.00   1.0000    4.0000
omega____ theta____ kappa____ phi______ frames
    -      105.0000    0.0000 -150.0000 158

#__ type_ start__ end____ width___ exp.time_
121 omega   20.00   45.00   1.0000    4.0000
omega____ theta____ kappa____ phi______ frames
    -      105.0000    0.0000 -120.0000 25

#__ type_ start__ end____ width___ exp.time_
122 omega   34.00  135.00   1.0000    4.0000
omega____ theta____ kappa____ phi______ frames
    -      105.0000  -77.0000 -150.0000 101
;
_diffrn_measurement_device '\k-geometry diffractometer'
_diffrn_measurement_device_type 'GV1000, Atlas'
_diffrn_measurement_method '\w scans'
_diffrn_orient_matrix_UB_11 0.1266464000
_diffrn_orient_matrix_UB_12 -0.0063604000
_diffrn_orient_matrix_UB_13 -0.0367836000
_diffrn_orient_matrix_UB_21 -0.0317682000
_diffrn_orient_matrix_UB_22 0.1012567000
_diffrn_orient_matrix_UB_23 -0.0603083000
_diffrn_orient_matrix_UB_31 0.0433910000
_diffrn_orient_matrix_UB_32 0.0929090000
_diffrn_orient_matrix_UB_33 0.0632718000
_diffrn_radiation_collimation 'focusing mirrors'
_diffrn_radiation_monochromator mirror
_diffrn_radiation_probe x-ray
_diffrn_radiation_type CuK\a
_diffrn_radiation_wavelength 1.54184
_diffrn_radiation_wavelength_determination fundamental
_diffrn_reflns_av_R_equivalents 0.0514
_diffrn_reflns_av_unetI/netI 0.0081
_diffrn_reflns_Laue_measured_fraction_full 1.000
_diffrn_reflns_Laue_measured_fraction_max 0.998
_diffrn_reflns_limit_h_max 14
_diffrn_reflns_limit_h_min -14
_diffrn_reflns_limit_k_max 14
_diffrn_reflns_limit_k_min -14
_diffrn_reflns_limit_l_max 20
_diffrn_reflns_limit_l_min -20
_diffrn_reflns_number 126747
_diffrn_reflns_point_group_measured_fraction_full 1.000
_diffrn_reflns_point_group_measured_fraction_max 0.996
_diffrn_reflns_theta_full 67.684
_diffrn_reflns_theta_max 76.198
_diffrn_reflns_theta_min 4.797
_diffrn_source 'microfocus sealed tube'
_diffrn_source_current 0.8
_diffrn_source_power 0.04
_diffrn_source_target Cu
_diffrn_source_type 'Agilent Diffraction microfocus tube'
_diffrn_source_voltage 50
_exptl_absorpt_coefficient_mu 2.615
_exptl_absorpt_correction_T_max 0.962
_exptl_absorpt_correction_T_min 0.479
_exptl_absorpt_correction_type gaussian
_exptl_absorpt_process_details
;
CrysAlisPro, Agilent Technologies,
Version 1.171.36.28a (release 18-03-2013 CrysAlis171 .NET)
(compiled Mar 18 2013,11:47:30)
Numerical absorption correction based on gaussian integration over
			a multifaceted crystal model
;
_exptl_crystal_colour 'clear colourless'
_exptl_crystal_colour_lustre clear
_exptl_crystal_colour_primary colourless
_exptl_crystal_density_diffrn 1.378
_exptl_crystal_description block
_exptl_crystal_F_000 896
_exptl_crystal_recrystallization_method 'The material was recrystallised from toluene by slow evaporation'
_exptl_crystal_size_max 0.4382
_exptl_crystal_size_mid 0.2525
_exptl_crystal_size_min 0.2279
_refine_diff_density_max 0.231
_refine_diff_density_min -0.159
_refine_diff_density_rms 0.035
_refine_ls_abs_structure_details
;
 Flack x determined using 836 quotients [(I+)-(I-)]/[(I+)+(I-)]
 (Parsons, Flack and Wagner, Acta Cryst. B69 (2013) 249-259).
;
_refine_ls_abs_structure_Flack 0.000(3)
_refine_ls_extinction_method none
_refine_ls_goodness_of_fit_ref 1.089
_refine_ls_hydrogen_treatment mixed
_refine_ls_matrix_type full
_refine_ls_number_parameters 139
_refine_ls_number_reflns 2129
_refine_ls_number_restraints 3
_refine_ls_restrained_S_all 1.090
_refine_ls_R_factor_all 0.0218
_refine_ls_R_factor_gt 0.0218
_refine_ls_shift/su_max 0.001
_refine_ls_shift/su_mean 0.000
_refine_ls_structure_factor_coef Fsqd
_refine_ls_weighting_details 'w=1/[\s^2^(Fo^2^)+(0.0372P)^2^+0.3795P] where P=(Fo^2^+2Fc^2^)/3'
_refine_ls_weighting_scheme calc
_refine_ls_wR_factor_gt 0.0603
_refine_ls_wR_factor_ref 0.0603
_reflns_Friedel_coverage 0.656
_reflns_Friedel_fraction_full 1.000
_reflns_Friedel_fraction_max 0.993
_reflns_number_gt 2128
_reflns_number_total 2129
_reflns_threshold_expression 'I > 2\s(I)'
_cod_data_source_file jo8b01258_si_003.cif
_cod_data_source_block adpcme
_cod_original_cell_volume 2036.86(2)
_cod_database_code 4035033
_nottingham_internal_coll_name ADPCME
_nottingham_internal_coll_number 13034
_nottingham_internal_coll_client ADP/CJM
_nottingham_internal_coll_type custom
_nottingham_internal_coll_frame_method 'omega scans'
_nottingham_internal_coll_frame_time '2, 4'
_nottingham_internal_coll_frame_width 1
_nottingham_internal_coll_user pczwl
_nottingham_internal_coll_location NOTTS
_nottingham_internal_process_date 18/11/2013
_nottingham_internal_process_user pczwl
_nottingham_internal_solution_date 18/11/2013
_nottingham_internal_solution_user pczwl
_nottingham_internal_refinement_date 18/11/2013
_nottingham_internal_refinement_user pczwl
_nottingham_internal_validation_date 30/4/2018
_nottingham_internal_validation_user pczwl
_nottingham_internal_archive_date 14/3/2014
_shelx_shelxl_version_number 2018/3
_chemical_oxdiff_formula 'C10 H13 N O2 S'
_chemical_oxdiff_usercomment 'ADPCME #13034 IN FOMBLIN FILM ON A MICROMOUNT FOR ADP/CJM'
_shelx_space_group_comment
;
The symmetry employed for this shelxl refinement is uniquely defined
by the following loop, which should always be used as a source of
symmetry information in preference to the above space-group names.
They are only intended as comments.
;
_reflns_odcompleteness_completeness 100.00
_reflns_odcompleteness_iscentric 1
_reflns_odcompleteness_theta 74.33
_olex2_refinement_description
;
1. Fixed Uiso
 At 1.2 times of:
  All C(H) groups, All C(H,H) groups, All C(H,H,H,H) groups, All N(H) groups
2. Restrained distances
 C12A-C11 \\sim C12-C11
 with sigma of 0.02
 C12A-C13A \\sim C12-C13
 with sigma of 0.02
 C14-C13 \\sim C14-C13A
 with sigma of 0.02
3. Others
 Sof(H11C)=Sof(H11D)=Sof(C12A)=Sof(H12C)=Sof(H12D)=Sof(C13A)=Sof(H13C)=
 Sof(H13D)=Sof(H14C)=Sof(H14D)=1-FVAR(1)
 Sof(H11A)=Sof(H11B)=Sof(C12)=Sof(H12A)=Sof(H12B)=Sof(C13)=Sof(H13A)=Sof(H13B)=
 Sof(H14A)=Sof(H14B)=FVAR(1)
4.a Ternary CH refined with riding coordinates:
 C4(H4)
4.b Secondary CH2 refined with riding coordinates:
 C5(H5A,H5B), C11(H11A,H11B), C11(H11C,H11D), C12(H12A,H12B), C12A(H12C,H12D),
 C13(H13A,H13B), C13A(H13C,H13D), C14(H14A,H14B), C14(H14C,H14D)
4.c Aromatic/amide H refined with riding coordinates:
 C10(H10)
;
_olex2_computing_structure_refinement_long 'ShelXL (Sheldrick, 2008)'
_olex2_date_sample_data_collection 2013-11-18
_olex2_date_sample_submission 2013-11-15
_olex2_diffrn_ambient_temperature_device 'Oxford Cryosystems'
_olex2_exptl_crystal_mounting_method 'The crystal was mounted on a MITIGEN holder in perflourotether oil'
_olex2_submission_original_sample_id ADP604col
_olex2_submission_special_instructions 'No special instructions were received'

loop_
_space_group_symop_operation_xyz
'x, y, z'
'-x, -y, z+1/2'
'-y+1/2, x+1/2, z+1/4'
'y+1/2, -x+1/2, z+3/4'
'-x+1/2, y+1/2, -z+1/4'
'x+1/2, -y+1/2, -z+3/4'
'y, x, -z'
'-y, -x, -z+1/2'

loop_
_atom_site_label
_atom_site_type_symbol
_atom_site_fract_x
_atom_site_fract_y
_atom_site_fract_z
_atom_site_U_iso_or_equiv
_atom_site_adp_type
_atom_site_occupancy
_atom_site_site_symmetry_order
_atom_site_calc_flag
_atom_site_refinement_flags_posn
_atom_site_refinement_flags_occupancy
_atom_site_disorder_assembly
_atom_site_disorder_group
S1 S 0.57069(4) 0.87101(4) 0.33849(2) 0.02520(12) Uani 1 1 d . . . .
C2 C 0.47703(14) 0.76258(14) 0.29090(10) 0.0240(3) Uani 1 1 d . . . .
N3 N 0.41419(14) 0.70213(13) 0.34767(9) 0.0260(3) Uani 1 1 d . . . .
H3 H 0.360(2) 0.655(2) 0.3315(13) 0.031 Uiso 1 1 d R . . .
C4 C 0.41339(15) 0.75093(14) 0.43027(10) 0.0235(3) Uani 1 1 d . . . .
H4 H 0.406238 0.684755 0.471304 0.028 Uiso 1 1 calc R . . .
C5 C 0.53515(15) 0.81320(16) 0.43988(9) 0.0254(3) Uani 1 1 d . . . .
H5A H 0.596782 0.755666 0.458260 0.031 Uiso 1 1 calc R . . .
H5B H 0.530072 0.878886 0.480512 0.031 Uiso 1 1 calc R . . .
O6 O 0.47391(11) 0.74731(10) 0.21612(7) 0.0271(3) Uani 1 1 d . . . .
C7 C 0.30936(15) 0.84034(14) 0.44173(10) 0.0233(3) Uani 1 1 d . . . .
O8 O 0.25577(11) 0.87731(11) 0.38190(7) 0.0287(3) Uani 1 1 d . . . .
C9 C 0.28008(14) 0.88292(14) 0.52598(10) 0.0230(3) Uani 1 1 d . . . .
C10 C 0.34369(15) 0.84910(15) 0.59172(10) 0.0258(3) Uani 1 1 d . . . .
H10 H 0.405318 0.791872 0.583930 0.031 Uiso 1 1 calc R . . .
C11 C 0.32330(17) 0.89639(18) 0.67714(11) 0.0321(4) Uani 1 1 d D . . .
H11A H 0.401020 0.919942 0.701247 0.038 Uiso 0.956(6) 1 calc R P A 1
H11B H 0.289475 0.831945 0.711732 0.038 Uiso 0.956(6) 1 calc R P A 1
H11C H 0.380204 0.961721 0.689341 0.038 Uiso 0.044(6) 1 calc R P A 2
H11D H 0.334735 0.832137 0.718242 0.038 Uiso 0.044(6) 1 calc R P A 2
C12 C 0.23919(19) 1.0035(2) 0.67896(13) 0.0365(6) Uani 0.956(6) 1 d D P A 1
H12A H 0.209760 1.016107 0.735745 0.044 Uiso 0.956(6) 1 calc R P A 1
H12B H 0.282838 1.076166 0.661665 0.044 Uiso 0.956(6) 1 calc R P A 1
C12A C 0.191(2) 0.944(3) 0.680(2) 0.027(10) Uiso 0.044(6) 1 d D P A 2
H12C H 0.133174 0.879449 0.668655 0.033 Uiso 0.044(6) 1 calc R P A 2
H12D H 0.172592 0.979662 0.734533 0.033 Uiso 0.044(6) 1 calc R P A 2
C13 C 0.13420(18) 0.98244(19) 0.62171(12) 0.0332(5) Uani 0.956(6) 1 d D P A 1
H13A H 0.077851 1.050342 0.625714 0.040 Uiso 0.956(6) 1 calc R P A 1
H13B H 0.091373 0.909058 0.638581 0.040 Uiso 0.956(6) 1 calc R P A 1
C13A C 0.188(4) 1.038(3) 0.6130(15) 0.025(10) Uiso 0.044(6) 1 d D P A 2
H13C H 0.262447 1.086329 0.613562 0.030 Uiso 0.044(6) 1 calc R P A 2
H13D H 0.119171 1.092581 0.620572 0.030 Uiso 0.044(6) 1 calc R P A 2
C14 C 0.17688(15) 0.96945(15) 0.53270(10) 0.0261(3) Uani 1 1 d D . . .
H14A H 0.109910 0.940853 0.498130 0.031 Uiso 0.956(6) 1 calc R P A 1
H14B H 0.202024 1.048519 0.511632 0.031 Uiso 0.956(6) 1 calc R P A 1
H14C H 0.100290 0.925273 0.531612 0.031 Uiso 0.044(6) 1 calc R P A 2
H14D H 0.178021 1.025519 0.485595 0.031 Uiso 0.044(6) 1 calc R P A 2

loop_
_atom_site_aniso_label
_atom_site_aniso_U_11
_atom_site_aniso_U_22
_atom_site_aniso_U_33
_atom_site_aniso_U_23
_atom_site_aniso_U_13
_atom_site_aniso_U_12
S1 0.0247(2) 0.0265(2) 0.02440(19) 0.00147(15) -0.00117(15) -0.00273(15)
C2 0.0230(7) 0.0215(7) 0.0275(8) -0.0003(6) -0.0027(6) 0.0042(6)
N3 0.0296(7) 0.0227(7) 0.0257(6) -0.0031(5) -0.0014(6) -0.0030(5)
C4 0.0267(8) 0.0217(7) 0.0222(7) 0.0003(6) -0.0019(6) -0.0008(6)
C5 0.0247(8) 0.0303(8) 0.0213(7) 0.0014(6) -0.0010(6) -0.0009(6)
O6 0.0306(6) 0.0271(6) 0.0237(5) -0.0016(5) -0.0025(5) 0.0032(5)
C7 0.0210(7) 0.0212(7) 0.0275(8) 0.0030(6) -0.0016(6) -0.0057(6)
O8 0.0290(6) 0.0304(6) 0.0265(5) 0.0042(5) -0.0054(5) -0.0012(5)
C9 0.0210(7) 0.0211(7) 0.0268(7) 0.0008(6) -0.0014(6) -0.0020(6)
C10 0.0248(8) 0.0254(8) 0.0271(8) 0.0005(6) -0.0008(6) 0.0019(6)
C11 0.0302(9) 0.0403(10) 0.0257(8) -0.0021(7) -0.0029(7) 0.0068(7)
C12 0.0339(11) 0.0416(12) 0.0338(10) -0.0121(8) -0.0048(8) 0.0085(9)
C13 0.0257(9) 0.0384(11) 0.0355(10) -0.0056(8) -0.0019(8) 0.0069(8)
C14 0.0234(8) 0.0252(8) 0.0297(8) 0.0014(7) -0.0033(7) 0.0017(6)

loop_
_atom_type_symbol
_atom_type_description
_atom_type_scat_dispersion_real
_atom_type_scat_dispersion_imag
_atom_type_scat_source
C C 0.0181 0.0091 'International Tables Vol C Tables 4.2.6.8 and 6.1.1.4'
H H 0.0000 0.0000 'International Tables Vol C Tables 4.2.6.8 and 6.1.1.4'
N N 0.0311 0.0180 'International Tables Vol C Tables 4.2.6.8 and 6.1.1.4'
O O 0.0492 0.0322 'International Tables Vol C Tables 4.2.6.8 and 6.1.1.4'
S S 0.3331 0.5567 'International Tables Vol C Tables 4.2.6.8 and 6.1.1.4'

loop_
_exptl_crystal_face_index_h
_exptl_crystal_face_index_k
_exptl_crystal_face_index_l
_exptl_crystal_face_perp_dist
_exptl_oxdiff_crystal_face_indexfrac_h
_exptl_oxdiff_crystal_face_indexfrac_k
_exptl_oxdiff_crystal_face_indexfrac_l
_exptl_oxdiff_crystal_face_x
_exptl_oxdiff_crystal_face_y
_exptl_oxdiff_crystal_face_z
5 -2 7 0.1065 5.0001 -2.1227 6.9284 0.3919 -0.7916 0.4581
-2 7 1 0.1318 -1.9744 7.0061 1.2041 -0.3389 0.6995 0.6414
-4 6 -3 0.1345 -3.9820 6.0690 -2.8181 -0.4392 0.9110 0.2128
-5 -1 -8 0.1160 -5.0119 -0.8682 -8.0145 -0.3344 0.5546 -0.8052
4 -6 2 0.1550 3.9812 -6.0550 1.8195 0.4758 -0.8493 -0.2747
-2 -6 -6 0.1537 -2.0274 -5.9173 -6.1652 0.0076 -0.1629 -1.0278
2 7 0 0.1126 2.0263 7.0024 0.2027 0.2046 0.6324 0.7513
-1 -5 8 0.1016 -1.0122 -5.1151 7.8438 -0.3842 -0.9588 -0.0229
1 5 -8 0.1263 1.0122 5.1151 -7.8438 0.3842 0.9588 0.0229
-6 1 6 0.1978 -5.9937 0.9443 6.0250 -0.9867 -0.0773 0.2089
-5 -4 -4 0.1189 -5.0196 -3.9287 -4.1075 -0.4596 0.0094 -0.8427
-7 -3 0 0.1591 -7.0135 -2.9741 -0.0826 -0.8663 -0.0734 -0.5859
5 5 4 0.1249 5.0233 4.9303 4.1367 0.4527 0.0902 0.9378
7 1 -4 0.1612 7.0030 1.0266 -3.9702 1.0264 0.1209 0.1480
-4 -6 3 0.0888 -4.0209 -6.0339 2.8237 -0.5747 -0.6535 -0.5564
6 3 4 0.1029 6.0163 2.9228 4.0777 0.5934 -0.1411 0.7906
7 -1 -2 0.1558 6.9973 -1.0045 -2.0313 0.9673 -0.2015 0.0818

loop_
_geom_angle_atom_site_label_1
_geom_angle_atom_site_label_2
_geom_angle_atom_site_label_3
_geom_angle
C2 S1 C5 91.26(8)
N3 C2 S1 110.71(12)
O6 C2 S1 122.79(13)
O6 C2 N3 126.50(16)
C2 N3 H3 118.4(14)
C2 N3 C4 116.70(14)
C4 N3 H3 121.2(14)
N3 C4 H4 109.8
N3 C4 C5 105.03(13)
N3 C4 C7 111.11(14)
C5 C4 H4 109.8
C5 C4 C7 111.19(13)
C7 C4 H4 109.8
S1 C5 H5A 110.7
S1 C5 H5B 110.7
C4 C5 S1 105.29(10)
C4 C5 H5A 110.7
C4 C5 H5B 110.7
H5A C5 H5B 108.8
O8 C7 C4 119.72(15)
O8 C7 C9 121.25(15)
C9 C7 C4 118.98(14)
C7 C9 C14 116.14(14)
C10 C9 C7 121.81(15)
C10 C9 C14 122.02(15)
C9 C10 H10 118.1
C9 C10 C11 123.82(15)
C11 C10 H10 118.1
C10 C11 H11A 109.0
C10 C11 H11B 109.0
C10 C11 H11C 110.3
C10 C11 H11D 110.3
C10 C11 C12 112.87(15)
C10 C11 C12A 106.9(15)
H11A C11 H11B 107.8
H11C C11 H11D 108.6
C12 C11 H11A 109.0
C12 C11 H11B 109.0
C12A C11 H11C 110.3
C12A C11 H11D 110.3
C11 C12 H12A 109.6
C11 C12 H12B 109.6
H12A C12 H12B 108.1
C13 C12 C11 110.15(16)
C13 C12 H12A 109.6
C13 C12 H12B 109.6
C11 C12A H12C 111.1
C11 C12A H12D 111.1
H12C C12A H12D 109.0
C13A C12A C11 103(2)
C13A C12A H12C 111.1
C13A C12A H12D 111.1
C12 C13 H13A 109.5
C12 C13 H13B 109.5
C12 C13 C14 110.64(17)
H13A C13 H13B 108.1
C14 C13 H13A 109.5
C14 C13 H13B 109.5
C12A C13A H13C 110.6
C12A C13A H13D 110.7
C12A C13A C14 105(2)
H13C C13A H13D 108.8
C14 C13A H13C 110.6
C14 C13A H13D 110.6
C9 C14 C13 111.58(14)
C9 C14 C13A 108.9(14)
C9 C14 H14A 109.3
C9 C14 H14B 109.3
C9 C14 H14C 109.9
C9 C14 H14D 109.9
C13 C14 H14A 109.3
C13 C14 H14B 109.3
C13A C14 H14C 109.9
C13A C14 H14D 109.9
H14A C14 H14B 108.0
H14C C14 H14D 108.3

loop_
_geom_bond_atom_site_label_1
_geom_bond_atom_site_label_2
_geom_bond_distance
S1 C2 1.7808(17)
S1 C5 1.8144(16)
C2 N3 1.343(2)
C2 O6 1.228(2)
N3 H3 0.84(2)
N3 C4 1.449(2)
C4 H4 1.0000
C4 C5 1.539(2)
C4 C7 1.547(2)
C5 H5A 0.9900
C5 H5B 0.9900
C7 O8 1.215(2)
C7 C9 1.486(2)
C9 C10 1.339(2)
C9 C14 1.512(2)
C10 H10 0.9500
C10 C11 1.503(2)
C11 H11A 0.9900
C11 H11B 0.9900
C11 H11C 0.9900
C11 H11D 0.9900
C11 C12 1.525(3)
C11 C12A 1.58(2)
C12 H12A 0.9900
C12 H12B 0.9900
C12 C13 1.517(3)
C12A H12C 0.9900
C12A H12D 0.9900
C12A C13A 1.52(2)
C13 H13A 0.9900
C13 H13B 0.9900
C13 C14 1.530(2)
C13A H13C 0.9900
C13A H13D 0.9900
C13A C14 1.52(2)
C14 H14A 0.9900
C14 H14B 0.9900
C14 H14C 0.9900
C14 H14D 0.9900

loop_
_geom_hbond_atom_site_label_D
_geom_hbond_atom_site_label_H
_geom_hbond_atom_site_label_A
_geom_hbond_distance_DH
_geom_hbond_distance_HA
_geom_hbond_distance_DA
_geom_hbond_angle_DHA
_geom_hbond_site_symmetry_A
_geom_hbond_publ_flag
N3 H3 O6 0.84(2) 2.03(2) 2.8685(19) 170(2) 8_665 yes

loop_
_geom_torsion_atom_site_label_1
_geom_torsion_atom_site_label_2
_geom_torsion_atom_site_label_3
_geom_torsion_atom_site_label_4
_geom_torsion
S1 C2 N3 C4 12.91(18)
C2 S1 C5 C4 -24.12(12)
C2 N3 C4 C5 -31.07(19)
C2 N3 C4 C7 89.25(18)
N3 C4 C5 S1 33.57(14)
N3 C4 C7 O8 -13.4(2)
N3 C4 C7 C9 168.94(13)
C4 C7 C9 C10 2.2(2)
C4 C7 C9 C14 -179.57(14)
C5 S1 C2 N3 7.96(13)
C5 S1 C2 O6 -171.40(15)
C5 C4 C7 O8 103.21(17)
C5 C4 C7 C9 -74.45(17)
O6 C2 N3 C4 -167.76(16)
C7 C4 C5 S1 -86.70(14)
C7 C9 C10 C11 175.44(16)
C7 C9 C14 C13 165.44(15)
C7 C9 C14 C13A -158.8(15)
O8 C7 C9 C10 -175.38(16)
O8 C7 C9 C14 2.8(2)
C9 C10 C11 C12 -10.8(3)
C9 C10 C11 C12A 22.7(15)
C10 C9 C14 C13 -16.4(2)
C10 C9 C14 C13A 19.4(15)
C10 C11 C12 C13 42.6(2)
C10 C11 C12A C13A -59(3)
C11 C12 C13 C14 -62.4(2)
C11 C12A C13A C14 79(3)
C12 C13 C14 C9 48.4(2)
C12A C13A C14 C9 -57(3)
C14 C9 C10 C11 -2.6(3)
